data_4348385
loop_
_publ_author_name
'Hamilton, Jeff A.'
'Pugh, Thomas'
'Johnson, Andrew L.'
'Kingsley, Andrew J.'
'Richards, Stephen P.'

_publ_section_title
;
 Cobalt(I) Olefin Complexes: Precursors for Metal-Organic Chemical Vapor
 Deposition of High Purity Cobalt Metal Thin Films.
;
_journal_issue 14
_journal_name_full 'Inorganic chemistry'
_journal_page_first 7141
_journal_page_last 7151
_journal_paper_doi 10.1021/acs.inorgchem.6b01146
_journal_volume 55
_journal_year 2016
_chemical_formula_sum 'C24 H26 Co2'
_chemical_formula_weight 432.31
_space_group_IT_number 15
_space_group_name_Hall '-C 2yc'
_space_group_name_H-M_alt 'C 1 2/c 1'
_symmetry_cell_setting monoclinic
_symmetry_space_group_name_H-M 'C 1 2/c 1'
_atom_sites_solution_hydrogens geom
_atom_sites_solution_primary direct
_atom_sites_solution_secondary difmap
_audit_creation_method SHELXL-97
_cell_angle_alpha 90.0000(10)
_cell_angle_beta 131.6510(10)
_cell_angle_gamma 90.0000(10)
_cell_formula_units_Z 8
_cell_length_a 34.65600(10)
_cell_length_b 5.8840(3)
_cell_length_c 24.1690(4)
_cell_measurement_reflns_used 30759
_cell_measurement_temperature 150(2)
_cell_measurement_theta_max 30.52
_cell_measurement_theta_min 8.52
_cell_volume 3682.6(2)
_computing_cell_refinement 'HKL Scalepack (Otwinowski & Minor 1997)'
_computing_data_collection 'Kappa CCD'
_computing_data_reduction 'Denzo and Scalepak (Otwinowski & Minor, 1997)'
_computing_molecular_graphics 'ORTEP 3 for Windows (Farrugia, 1997)'
_computing_publication_material 'SHELXL-97 (Sheldrick, 1997)'
_computing_structure_refinement 'SHELXL-97 (Sheldrick, 1997)'
_computing_structure_solution 'SHELXS-86 (Sheldrick, 1986)'
_diffrn_ambient_temperature 150(2)
_diffrn_measured_fraction_theta_full 0.974
_diffrn_measured_fraction_theta_max 0.974
_diffrn_measurement_device_type 'Bruker Kappa CCD Diffractometer'
_diffrn_measurement_method 'omega and phi scans'
_diffrn_radiation_monochromator graphite
_diffrn_radiation_source 'fine-focus sealed tube'
_diffrn_radiation_type MoK\a
_diffrn_radiation_wavelength 0.71073
_diffrn_reflns_av_R_equivalents 0.0554
_diffrn_reflns_av_sigmaI/netI 0.0320
_diffrn_reflns_limit_h_max 42
_diffrn_reflns_limit_h_min -49
_diffrn_reflns_limit_k_max 8
_diffrn_reflns_limit_k_min -8
_diffrn_reflns_limit_l_max 34
_diffrn_reflns_limit_l_min -32
_diffrn_reflns_number 30759
_diffrn_reflns_theta_full 30.52
_diffrn_reflns_theta_max 30.52
_diffrn_reflns_theta_min 8.52
_diffrn_standards_decay_% 0
_diffrn_standards_interval_count 0
_diffrn_standards_interval_time 0
_diffrn_standards_number 0
_exptl_absorpt_coefficient_mu 1.806
_exptl_absorpt_correction_T_max 0.8058
_exptl_absorpt_correction_T_min 0.7429
_exptl_absorpt_correction_type multi-scan
_exptl_absorpt_process_details 'SORTAV (Blessing, 1995)'
_exptl_crystal_colour red
_exptl_crystal_density_diffrn 1.559
_exptl_crystal_density_method 'not measured'
_exptl_crystal_description block
_exptl_crystal_F_000 1792
_exptl_crystal_size_max 0.17
_exptl_crystal_size_mid 0.13
_exptl_crystal_size_min 0.13
_refine_diff_density_max 0.427
_refine_diff_density_min -0.411
_refine_diff_density_rms 0.062
_refine_ls_extinction_coef 0.0021(2)
_refine_ls_extinction_expression Fc^*^=kFc[1+0.001xFc^2^\l^3^/sin(2\q)]^-1/4^
_refine_ls_extinction_method SHELXL
_refine_ls_goodness_of_fit_ref 1.022
_refine_ls_hydrogen_treatment mixed
_refine_ls_matrix_type full
_refine_ls_number_parameters 289
_refine_ls_number_reflns 5499
_refine_ls_number_restraints 0
_refine_ls_restrained_S_all 1.022
_refine_ls_R_factor_all 0.0434
_refine_ls_R_factor_gt 0.0287
_refine_ls_shift/su_max 0.001
_refine_ls_shift/su_mean 0.000
_refine_ls_structure_factor_coef Fsqd
_refine_ls_weighting_details 'calc w=1/[\s^2^(Fo^2^)+(0.0319P)^2^+2.3393P] where P=(Fo^2^+2Fc^2^)/3'
_refine_ls_weighting_scheme calc
_refine_ls_wR_factor_gt 0.0645
_refine_ls_wR_factor_ref 0.0707
_reflns_number_gt 4368
_reflns_number_total 5499
_reflns_threshold_expression >2sigma(I)
_cod_data_source_file ic6b01146_si_002.cif
_cod_data_source_block 5
_cod_depositor_comments
;
The following automatic conversions were performed:

data item '_exptl_absorpt_correction_type' value 'Multi-scan' was
changed to 'multi-scan' in accordance with the
/home/saulius/struct/COD-crude-data/automatic-downloads/DataCite-retrospective/ACS/depositions/lib/dictionaries/cif_core.dic
dictionary named 'cif_core.dic' version 2.4.2 last updated on
2011-04-26.

data item '_symmetry_cell_setting' value 'Monoclinic' was changed to
'monoclinic' in accordance with the
/home/saulius/struct/COD-crude-data/automatic-downloads/DataCite-retrospective/ACS/depositions/lib/dictionaries/cif_core.dic
dictionary named 'cif_core.dic' version 2.4.2 last updated on
2011-04-26.

Automatic conversion script
Id: cif_fix_values 6909 2019-04-08 15:41:33Z antanas 
;
_cod_original_sg_symbol_H-M C2/c
_cod_database_code 4348385

loop_
_symmetry_equiv_pos_as_xyz
'x, y, z'
'-x, y, -z+1/2'
'x+1/2, y+1/2, z'
'-x+1/2, y+1/2, -z+1/2'
'-x, -y, -z'
'x, -y, z-1/2'
'-x+1/2, -y+1/2, -z'
'x+1/2, -y+1/2, z-1/2'

loop_
_atom_site_label
_atom_site_type_symbol
_atom_site_fract_x
_atom_site_fract_y
_atom_site_fract_z
_atom_site_U_iso_or_equiv
_atom_site_adp_type
_atom_site_occupancy
_atom_site_symmetry_multiplicity
_atom_site_calc_flag
_atom_site_refinement_flags
_atom_site_disorder_assembly
_atom_site_disorder_group
Co1 Co 0.153895(7) 0.47631(3) 0.204764(10) 0.01889(7) Uani 1 1 d . . .
Co2 Co 0.061822(7) 0.98939(3) 0.398740(10) 0.01898(7) Uani 1 1 d . . .
C1 C 0.11539(7) 0.3861(3) 0.09588(8) 0.0321(3) Uani 1 1 d . . .
H1 H 0.1105 0.2359 0.0778 0.038 Uiso 1 1 calc R . .
C2 C 0.15731(7) 0.5317(3) 0.12360(9) 0.0273(3) Uani 1 1 d . . .
H2 H 0.1862 0.4944 0.1287 0.033 Uiso 1 1 calc R . .
C3 C 0.14889(6) 0.7431(3) 0.14253(8) 0.0263(3) Uani 1 1 d . . .
H3 H 0.1708 0.8722 0.1615 0.032 Uiso 1 1 calc R . .
C4 C 0.10266(6) 0.7282(3) 0.12839(9) 0.0307(3) Uani 1 1 d . . .
H4 H 0.0877 0.8447 0.1362 0.037 Uiso 1 1 calc R . .
C5 C 0.08207(7) 0.5061(3) 0.10018(9) 0.0340(4) Uani 1 1 d . . .
H5 H 0.0512 0.4484 0.0866 0.041 Uiso 1 1 calc R . .
C11 C 0.22424(6) 0.5042(3) 0.30576(8) 0.0243(3) Uani 1 1 d . . .
C12 C 0.21544(6) 0.2809(3) 0.27848(9) 0.0284(3) Uani 1 1 d . . .
C13 C 0.19235(7) 0.1515(3) 0.30554(9) 0.0327(3) Uani 1 1 d . . .
H13 H 0.1929 -0.0183 0.3045 0.039 Uiso 1 1 calc R . .
C14 C 0.13970(6) 0.2680(3) 0.25546(9) 0.0290(3) Uani 1 1 d . . .
C15 C 0.14837(6) 0.4909(3) 0.28254(9) 0.0275(3) Uani 1 1 d . . .
C16 C 0.20643(6) 0.5087(2) 0.34910(8) 0.0246(3) Uani 1 1 d . . .
H16 H 0.2186 0.6377 0.3843 0.030 Uiso 1 1 calc R . .
C17 C 0.21942(7) 0.2670(3) 0.38071(9) 0.0317(3) Uani 1 1 d . . .
H17A H 0.2034 0.2281 0.4015 0.038 Uiso 1 1 calc R . .
H17B H 0.2570 0.2370 0.4176 0.038 Uiso 1 1 calc R . .
C21A C 0.01480(12) 0.9824(10) 0.4246(2) 0.0391(8) Uani 0.857(11) 1 d P A -1
H21A H 0.0216 0.9035 0.4646 0.047 Uiso 0.857(11) 1 calc PR A -1
C22A C -0.01094(19) 0.8954(8) 0.3519(3) 0.0517(16) Uani 0.857(11) 1 d P A -1
H22A H -0.0229 0.7437 0.3364 0.062 Uiso 0.857(11) 1 calc PR A -1
C23A C -0.01585(10) 1.0629(8) 0.30773(15) 0.0319(7) Uani 0.857(11) 1 d P A -1
H23A H -0.0326 1.0501 0.2569 0.038 Uiso 0.857(11) 1 calc PR A -1
C24A C 0.00896(10) 1.2567(4) 0.3529(3) 0.0309(7) Uani 0.857(11) 1 d P A -1
H24A H 0.0126 1.3983 0.3378 0.037 Uiso 0.857(11) 1 calc PR A -1
C25A C 0.02766(8) 1.2065(9) 0.42433(18) 0.0338(8) Uani 0.857(11) 1 d P A -1
H25A H 0.0459 1.3083 0.4652 0.041 Uiso 0.857(11) 1 calc PR A -1
C21B C 0.0100(6) 0.904(3) 0.4106(10) 0.021(3) Uiso 0.143(11) 1 d P A -2
H21B H 0.0166 0.7861 0.4428 0.025 Uiso 0.143(11) 1 calc PR A -2
C22B C -0.0148(9) 0.873(4) 0.3439(10) 0.012(4) Uiso 0.143(11) 1 d P A -2
H22B H -0.0323 0.7397 0.3151 0.014 Uiso 0.143(11) 1 calc PR A -2
C23B C -0.0095(7) 1.123(3) 0.3176(10) 0.016(3) Uiso 0.143(11) 1 d P A -2
H23B H -0.0209 1.1664 0.2709 0.019 Uiso 0.143(11) 1 calc PR A -2
C24B C 0.0144(5) 1.243(2) 0.3776(11) 0.017(3) Uiso 0.143(11) 1 d P A -2
H24B H 0.0222 1.4006 0.3816 0.021 Uiso 0.143(11) 1 calc PR A -2
C25B C 0.0265(5) 1.114(4) 0.4334(7) 0.019(3) Uiso 0.143(11) 1 d P A -2
H25B H 0.0445 1.1665 0.4823 0.022 Uiso 0.143(11) 1 calc PR A -2
C31 C 0.10631(6) 0.7108(2) 0.44137(8) 0.0243(3) Uani 1 1 d . A .
C32 C 0.08765(6) 0.7553(2) 0.36981(8) 0.0231(3) Uani 1 1 d . A .
C33 C 0.12852(5) 0.9053(2) 0.38086(8) 0.0226(3) Uani 1 1 d . . .
H33 H 0.1275 0.9181 0.3386 0.027 Uiso 1 1 calc R A .
C34 C 0.11835(5) 1.1212(2) 0.40486(8) 0.0230(3) Uani 1 1 d . A .
C35 C 0.13677(6) 1.0774(3) 0.47591(9) 0.0258(3) Uani 1 1 d . A .
C36 C 0.15823(6) 0.8348(3) 0.49513(8) 0.0257(3) Uani 1 1 d . . .
H36 H 0.1820 0.7888 0.5484 0.031 Uiso 1 1 calc R A .
C37 C 0.17858(6) 0.8159(3) 0.45495(8) 0.0260(3) Uani 1 1 d . A .
H37A H 0.1866 0.6575 0.4517 0.031 Uiso 1 1 calc R . .
H37B H 0.2087 0.9156 0.4765 0.031 Uiso 1 1 calc R . .
H11 H 0.2463(8) 0.615(4) 0.3101(10) 0.036(5) Uiso 1 1 d . . .
H31 H 0.0957(7) 0.592(3) 0.4568(10) 0.030(4) Uiso 1 1 d . . .
H35 H 0.1438(8) 1.201(4) 0.5124(12) 0.045(5) Uiso 1 1 d . . .
H32 H 0.0614(7) 0.677(3) 0.3254(11) 0.033(5) Uiso 1 1 d . . .
H34 H 0.1109(8) 1.270(4) 0.3829(11) 0.040(5) Uiso 1 1 d . . .
H15 H 0.1216(8) 0.597(4) 0.2709(11) 0.041(5) Uiso 1 1 d . . .
H14 H 0.1068(8) 0.193(3) 0.2231(11) 0.037(5) Uiso 1 1 d . . .
H12 H 0.2318(7) 0.209(3) 0.2609(10) 0.036(5) Uiso 1 1 d . . .

loop_
_atom_site_aniso_label
_atom_site_aniso_U_11
_atom_site_aniso_U_22
_atom_site_aniso_U_33
_atom_site_aniso_U_23
_atom_site_aniso_U_13
_atom_site_aniso_U_12
Co1 0.01944(10) 0.02090(10) 0.01831(10) -0.00104(6) 0.01338(9) -0.00151(6)
Co2 0.01674(10) 0.01958(10) 0.02119(11) -0.00180(6) 0.01285(9) -0.00055(6)
C1 0.0400(9) 0.0285(8) 0.0204(7) -0.0030(6) 0.0170(7) -0.0052(6)
C2 0.0333(8) 0.0320(8) 0.0229(7) 0.0016(6) 0.0213(7) 0.0024(6)
C3 0.0303(8) 0.0250(7) 0.0239(7) 0.0018(5) 0.0182(6) -0.0016(6)
C4 0.0311(8) 0.0319(8) 0.0303(8) 0.0089(6) 0.0210(7) 0.0091(6)
C5 0.0224(7) 0.0460(10) 0.0225(8) 0.0062(6) 0.0102(6) -0.0055(6)
C11 0.0191(6) 0.0337(8) 0.0197(7) 0.0002(5) 0.0127(6) -0.0045(5)
C12 0.0256(7) 0.0351(8) 0.0240(8) 0.0021(6) 0.0163(7) 0.0082(6)
C13 0.0412(9) 0.0232(7) 0.0297(8) 0.0024(6) 0.0219(8) -0.0015(6)
C14 0.0286(8) 0.0334(8) 0.0261(8) 0.0000(6) 0.0187(7) -0.0100(6)
C15 0.0271(7) 0.0381(8) 0.0255(7) 0.0015(6) 0.0210(7) 0.0023(6)
C16 0.0275(7) 0.0288(7) 0.0207(7) -0.0025(5) 0.0174(6) -0.0036(5)
C17 0.0331(8) 0.0349(8) 0.0259(8) 0.0047(6) 0.0191(7) -0.0026(6)
C21A 0.0315(12) 0.054(2) 0.0458(16) 0.0163(16) 0.0314(12) 0.0116(14)
C22A 0.0263(15) 0.0267(16) 0.097(4) -0.0181(16) 0.039(2) -0.0093(11)
C23A 0.0159(10) 0.0425(17) 0.0264(12) -0.0101(11) 0.0095(9) 0.0010(10)
C24A 0.0306(12) 0.0259(11) 0.0438(19) 0.0081(10) 0.0280(13) 0.0091(8)
C25A 0.0250(10) 0.041(2) 0.0372(14) -0.0150(12) 0.0213(10) -0.0012(9)
C31 0.0253(7) 0.0212(7) 0.0287(8) 0.0046(5) 0.0190(6) 0.0030(5)
C32 0.0245(7) 0.0202(6) 0.0245(7) -0.0040(5) 0.0163(6) -0.0007(5)
C33 0.0238(7) 0.0251(7) 0.0230(7) 0.0002(5) 0.0172(6) 0.0016(5)
C34 0.0215(7) 0.0196(7) 0.0300(8) -0.0004(5) 0.0180(6) -0.0013(5)
C35 0.0201(7) 0.0309(7) 0.0271(8) -0.0084(6) 0.0160(6) -0.0050(6)
C36 0.0209(7) 0.0351(8) 0.0200(7) 0.0050(6) 0.0131(6) 0.0033(6)
C37 0.0229(7) 0.0297(7) 0.0279(8) 0.0046(6) 0.0179(6) 0.0051(5)

loop_
_atom_type_symbol
_atom_type_description
_atom_type_scat_dispersion_real
_atom_type_scat_dispersion_imag
_atom_type_scat_source
C C 0.0033 0.0016 'International Tables Vol C Tables 4.2.6.8 and 6.1.1.4'
H H 0.0000 0.0000 'International Tables Vol C Tables 4.2.6.8 and 6.1.1.4'
Co Co 0.3494 0.9721 'International Tables Vol C Tables 4.2.6.8 and 6.1.1.4'

loop_
_geom_angle_atom_site_label_1
_geom_angle_atom_site_label_2
_geom_angle_atom_site_label_3
_geom_angle
C12 Co1 C11 41.23(6)
C12 Co1 C14 69.80(7)
C11 Co1 C14 84.26(6)
C12 Co1 C15 84.24(6)
C11 Co1 C15 69.70(6)
C14 Co1 C15 40.90(7)
C12 Co1 C5 147.69(7)
C11 Co1 C5 170.39(7)
C14 Co1 C5 102.34(7)
C15 Co1 C5 110.75(7)
C12 Co1 C2 103.67(6)
C11 Co1 C2 110.62(6)
C14 Co1 C2 149.89(7)
C15 Co1 C2 168.38(6)
C5 Co1 C2 66.89(7)
C12 Co1 C1 112.86(7)
C11 Co1 C1 143.18(7)
C14 Co1 C1 113.85(7)
C15 Co1 C1 144.42(7)
C5 Co1 C1 39.96(7)
C2 Co1 C1 39.88(7)
C12 Co1 C4 165.62(7)
C11 Co1 C4 130.30(7)
C14 Co1 C4 124.04(7)
C15 Co1 C4 103.95(6)
C5 Co1 C4 40.10(7)
C2 Co1 C4 66.59(6)
C1 Co1 C4 67.08(7)
C12 Co1 C3 126.85(6)
C11 Co1 C3 105.40(6)
C14 Co1 C3 162.65(6)
C15 Co1 C3 128.52(6)
C5 Co1 C3 66.47(6)
C2 Co1 C3 39.86(6)
C1 Co1 C3 66.81(6)
C4 Co1 C3 39.01(6)
C31 Co2 C32 41.23(6)
C31 Co2 C35 69.88(6)
C32 Co2 C35 84.24(6)
C31 Co2 C34 84.21(6)
C32 Co2 C34 69.70(6)
C35 Co2 C34 40.69(6)
C31 Co2 C24B 162.6(6)
C32 Co2 C24B 153.8(6)
C35 Co2 C24B 112.1(4)
C34 Co2 C24B 108.7(5)
C31 Co2 C25B 123.6(6)
C32 Co2 C25B 157.8(7)
C35 Co2 C25B 106.6(5)
C34 Co2 C25B 130.9(7)
C24B Co2 C25B 39.0(5)
C31 Co2 C23B 147.0(5)
C32 Co2 C23B 117.8(5)
C35 Co2 C23B 142.0(5)
C34 Co2 C23B 114.9(4)
C24B Co2 C23B 37.5(6)
C25B Co2 C23B 65.0(6)
C31 Co2 C22A 108.00(15)
C32 Co2 C22A 107.13(15)
C35 Co2 C22A 160.51(18)
C34 Co2 C22A 158.02(17)
C24B Co2 C22A 64.0(4)
C25B Co2 C22A 57.5(5)
C23B Co2 C22A 46.0(4)
C31 Co2 C21B 99.9(5)
C32 Co2 C21B 120.9(5)
C35 Co2 C21B 129.9(5)
C34 Co2 C21B 167.6(6)
C24B Co2 C21B 65.0(6)
C25B Co2 C21B 37.6(6)
C23B Co2 C21B 67.3(6)
C22A Co2 C21B 30.6(5)
C31 Co2 C24A 173.28(8)
C32 Co2 C24A 140.35(15)
C35 Co2 C24A 115.76(9)
C34 Co2 C24A 102.46(9)
C24B Co2 C24A 13.8(5)
C25B Co2 C24A 52.3(5)
C23B Co2 C24A 28.5(5)
C22A Co2 C24A 65.43(15)
C21B Co2 C24A 73.7(4)
C31 Co2 C25A 137.71(15)
C32 Co2 C25A 173.11(12)
C35 Co2 C25A 101.77(8)
C34 Co2 C25A 117.08(14)
C24B Co2 C25A 25.7(5)
C25B Co2 C25A 16.6(5)
C23B Co2 C25A 59.1(5)
C22A Co2 C25A 66.16(16)
C21B Co2 C25A 52.6(5)
C24A Co2 C25A 39.54(11)
C31 Co2 C23A 136.09(14)
C32 Co2 C23A 109.58(11)
C35 Co2 C23A 152.20(15)
C34 Co2 C23A 120.27(11)
C24B Co2 C23A 47.2(5)
C25B Co2 C23A 69.6(4)
C23B Co2 C23A 10.9(4)
C22A Co2 C23A 38.89(18)
C21B Co2 C23A 64.3(5)
C24A Co2 C23A 39.32(11)
C25A Co2 C23A 66.47(11)
C2 C1 C5 107.13(14)
C2 C1 Co1 69.66(9)
C5 C1 Co1 69.40(9)
C2 C1 H1 126.4
C5 C1 H1 126.4
Co1 C1 H1 126.1
C1 C2 C3 108.47(14)
C1 C2 Co1 70.46(9)
C3 C2 Co1 71.28(8)
C1 C2 H2 125.8
C3 C2 H2 125.8
Co1 C2 H2 124.1
C4 C3 C2 108.23(14)
C4 C3 Co1 70.41(9)
C2 C3 Co1 68.87(8)
C4 C3 H3 125.9
C2 C3 H3 125.9
Co1 C3 H3 126.4
C3 C4 C5 107.55(14)
C3 C4 Co1 70.58(9)
C5 C4 Co1 68.62(9)
C3 C4 H4 126.2
C5 C4 H4 126.2
Co1 C4 H4 126.1
C1 C5 C4 108.59(14)
C1 C5 Co1 70.64(9)
C4 C5 Co1 71.28(9)
C1 C5 H5 125.7
C4 C5 H5 125.7
Co1 C5 H5 124.0
C12 C11 C16 106.04(12)
C12 C11 Co1 69.15(9)
C16 C11 Co1 96.76(9)
C12 C11 H11 126.5(12)
C16 C11 H11 124.8(12)
Co1 C11 H11 115.3(11)
C11 C12 C13 106.01(13)
C11 C12 Co1 69.61(9)
C13 C12 Co1 96.65(10)
C11 C12 H12 125.7(12)
C13 C12 H12 125.2(11)
Co1 C12 H12 115.7(11)
C14 C13 C12 97.29(12)
C14 C13 C17 101.95(13)
C12 C13 C17 101.71(13)
C14 C13 H13 117.5
C12 C13 H13 117.5
C17 C13 H13 117.5
C15 C14 C13 106.06(13)
C15 C14 Co1 69.64(9)
C13 C14 Co1 96.26(10)
C15 C14 H14 125.4(12)
C13 C14 H14 125.8(12)
Co1 C14 H14 115.0(11)
C14 C15 C16 106.13(13)
C14 C15 Co1 69.47(9)
C16 C15 Co1 96.31(9)
C14 C15 H15 125.7(13)
C16 C15 H15 125.8(12)
Co1 C15 H15 114.5(12)
C11 C16 C15 97.23(11)
C11 C16 C17 101.92(12)
C15 C16 C17 101.86(12)
C11 C16 H16 117.5
C15 C16 H16 117.5
C17 C16 H16 117.5
C16 C17 C13 94.26(12)
C16 C17 H17A 112.9
C13 C17 H17A 112.9
C16 C17 H17B 112.9
C13 C17 H17B 112.9
H17A C17 H17B 110.3
C25A C21A C22A 105.8(3)
C25A C21A Co2 70.48(13)
C22A C21A Co2 67.4(2)
C25A C21A H21A 127.1
C22A C21A H21A 127.1
Co2 C21A H21A 126.5
C23A C22A C21A 110.5(3)
C23A C22A Co2 72.9(2)
C21A C22A Co2 72.0(2)
C23A C22A H22A 124.8
C21A C22A H22A 124.8
Co2 C22A H22A 121.9
C22A C23A C24A 106.3(3)
C22A C23A Co2 68.2(2)
C24A C23A Co2 69.96(13)
C22A C23A H23A 126.8
C24A C23A H23A 126.8
Co2 C23A H23A 126.6
C23A C24A C25A 109.0(2)
C23A C24A Co2 70.72(14)
C25A C24A Co2 70.51(13)
C23A C24A H24A 125.5
C25A C24A H24A 125.5
Co2 C24A H24A 124.8
C21A C25A C24A 108.4(2)
C21A C25A Co2 70.71(14)
C24A C25A Co2 69.95(11)
C21A C25A H25A 125.8
C24A C25A H25A 125.8
Co2 C25A H25A 125.1
C22B C21B C25B 114.6(17)
C22B C21B Co2 76.6(13)
C25B C21B Co2 69.7(9)
C22B C21B H21B 122.7
C25B C21B H21B 122.7
Co2 C21B H21B 122.4
C21B C22B C23B 102.1(18)
C21B C22B Co2 69.2(13)
C23B C22B Co2 63.0(10)
C21B C22B H22B 129.0
C23B C22B H22B 129.0
Co2 C22B H22B 130.0
C24B C23B C22B 102.0(13)
C24B C23B Co2 70.7(9)
C22B C23B Co2 70.2(10)
C24B C23B H23B 129.0
C22B C23B H23B 129.0
Co2 C23B H23B 122.1
C23B C24B C25B 110.4(13)
C23B C24B Co2 71.7(9)
C25B C24B Co2 70.6(8)
C23B C24B H24B 124.8
C25B C24B H24B 124.8
Co2 C24B H24B 124.5
C21B C25B C24B 110.6(14)
C21B C25B Co2 72.7(10)
C24B C25B Co2 70.4(8)
C21B C25B H25B 124.7
C24B C25B H25B 124.7
Co2 C25B H25B 123.8
C32 C31 C36 105.91(12)
C32 C31 Co2 69.43(8)
C36 C31 Co2 96.61(9)
C32 C31 H31 128.4(11)
C36 C31 H31 123.2(11)
Co2 C31 H31 115.3(11)
C31 C32 C33 105.98(12)
C31 C32 Co2 69.33(8)
C33 C32 Co2 96.83(9)
C31 C32 H32 127.6(11)
C33 C32 H32 124.1(11)
Co2 C32 H32 114.6(11)
C34 C33 C32 97.16(11)
C34 C33 C37 102.01(12)
C32 C33 C37 101.70(12)
C34 C33 H33 117.6
C32 C33 H33 117.6
C37 C33 H33 117.6
C35 C34 C33 106.21(12)
C35 C34 Co2 69.45(8)
C33 C34 Co2 96.31(9)
C35 C34 H34 125.3(12)
C33 C34 H34 126.0(12)
Co2 C34 H34 114.6(12)
C34 C35 C36 106.07(12)
C34 C35 Co2 69.86(8)
C36 C35 Co2 96.23(9)
C34 C35 H35 124.7(12)
C36 C35 H35 127.0(12)
Co2 C35 H35 113.4(11)
C35 C36 C31 97.28(11)
C35 C36 C37 102.12(12)
C31 C36 C37 101.71(12)
C35 C36 H36 117.5
C31 C36 H36 117.5
C37 C36 H36 117.5
C36 C37 C33 94.28(11)
C36 C37 H37A 112.9
C33 C37 H37A 112.9
C36 C37 H37B 112.9
C33 C37 H37B 112.9
H37A C37 H37B 110.3

loop_
_geom_bond_atom_site_label_1
_geom_bond_atom_site_label_2
_geom_bond_distance
Co1 C12 1.9986(15)
Co1 C11 2.0047(15)
Co1 C14 2.0118(15)
Co1 C15 2.0141(15)
Co1 C5 2.0622(16)
Co1 C2 2.0680(15)
Co1 C1 2.0785(15)
Co1 C4 2.0975(15)
Co1 C3 2.0998(15)
Co2 C31 2.0034(14)
Co2 C32 2.0047(14)
Co2 C35 2.0136(14)
Co2 C34 2.0190(14)
Co2 C24B 2.020(13)
Co2 C25B 2.023(13)
Co2 C23B 2.032(16)
Co2 C22A 2.038(5)
Co2 C21B 2.060(16)
Co2 C24A 2.088(2)
Co2 C25A 2.095(2)
Co2 C23A 2.098(2)
C1 C2 1.414(2)
C1 C5 1.415(3)
C1 H1 0.9500
C2 C3 1.421(2)
C2 H2 0.9500
C3 C4 1.402(2)
C3 H3 0.9500
C4 C5 1.427(2)
C4 H4 0.9500
C5 H5 0.9500
C11 C12 1.410(2)
C11 C16 1.529(2)
C11 H11 0.95(2)
C12 C13 1.531(2)
C12 H12 1.00(2)
C13 C14 1.526(2)
C13 C17 1.542(2)
C13 H13 1.0000
C14 C15 1.406(2)
C14 H14 0.96(2)
C15 C16 1.531(2)
C15 H15 0.99(2)
C16 C17 1.534(2)
C16 H16 1.0000
C17 H17A 0.9900
C17 H17B 0.9900
C21A C25A 1.393(4)
C21A C22A 1.436(6)
C21A H21A 0.9500
C22A C23A 1.378(6)
C22A H22A 0.9500
C23A C24A 1.408(4)
C23A H23A 0.9500
C24A C25A 1.415(4)
C24A H24A 0.9500
C25A H25A 0.9500
C21B C22B 1.24(3)
C21B C25B 1.318(19)
C21B H21B 0.9500
C22B C23B 1.66(3)
C22B H22B 0.9500
C23B C24B 1.30(2)
C23B H23B 0.9500
C24B C25B 1.349(19)
C24B H24B 0.9500
C25B H25B 0.9500
C31 C32 1.411(2)
C31 C36 1.533(2)
C31 H31 0.97(2)
C32 C33 1.534(2)
C32 H32 0.947(19)
C33 C34 1.532(2)
C33 C37 1.537(2)
C33 H33 1.0000
C34 C35 1.402(2)
C34 H34 0.97(2)
C35 C36 1.532(2)
C35 H35 1.04(2)
C36 C37 1.537(2)
C36 H36 1.0000
C37 H37A 0.9900
C37 H37B 0.9900
